data_4347976
loop_
_publ_author_name
'Schlindwein, Simon H.'
'Bader, Katharina'
'Sibold, Carlo'
'Frey, Wolfgang'
'Neugebauer, Petr'
'Orlita, Milan'
'Slageren, Joris van'
'Gudat, Dietrich'

_publ_section_title
;
 New Selective Synthesis of Dithiaboroles as a Viable Pathway to
 Functionalized Benzenedithiolenes and Their Complexes.
;
_journal_issue 12
_journal_name_full 'Inorganic chemistry'
_journal_page_first 6186
_journal_page_last 6194
_journal_paper_doi 10.1021/acs.inorgchem.6b00821
_journal_volume 55
_journal_year 2016
_chemical_formula_sum 'C44 H46 N2 O2 P2 Pd S4'
_chemical_formula_weight 931.41
_space_group_crystal_system monoclinic
_space_group_IT_number 14
_space_group_name_Hall '-P 2yn'
_space_group_name_H-M_alt 'P 1 21/n 1'
_atom_sites_solution_hydrogens mixed
_audit_creation_method SHELXL-2014/7
_cell_angle_alpha 90
_cell_angle_beta 106.460(5)
_cell_angle_gamma 90
_cell_formula_units_Z 2
_cell_length_a 14.2038(10)
_cell_length_b 8.1279(5)
_cell_length_c 19.2114(13)
_cell_measurement_reflns_used 2751
_cell_measurement_temperature 100(2)
_cell_measurement_theta_max 66.277
_cell_measurement_theta_min 3.445
_cell_volume 2127.0(3)
_computing_cell_refinement 'Bruker ApexII Software Suite, 2008'
_computing_data_collection 'Bruker ApexII Software Suite, 2008'
_computing_data_reduction 'Bruker ApexII Software Suite, 2008'
_computing_molecular_graphics 'SHELXS plus XP (Sheldrick, 1991)'
_computing_publication_material 'SHELXL-2014/7 (Sheldrick, 2014)'
_computing_structure_refinement 'SHELXL-2014/7 (Sheldrick, 2014)'
_computing_structure_solution 'SHELXS-2014/7 (Sheldrick, 2014)'
_diffrn_ambient_temperature 100(2)
_diffrn_measured_fraction_theta_full 0.960
_diffrn_measured_fraction_theta_max 0.960
_diffrn_measurement_device_type 'Bruker Kappa ApexII Duo'
_diffrn_measurement_method 'Omega and phi scans'
_diffrn_radiation_type CuK\a
_diffrn_radiation_wavelength 1.54178
_diffrn_reflns_av_R_equivalents 0.0638
_diffrn_reflns_av_unetI/netI 0.0597
_diffrn_reflns_Laue_measured_fraction_full 0.960
_diffrn_reflns_Laue_measured_fraction_max 0.960
_diffrn_reflns_limit_h_max 16
_diffrn_reflns_limit_h_min -14
_diffrn_reflns_limit_k_max 8
_diffrn_reflns_limit_k_min -9
_diffrn_reflns_limit_l_max 22
_diffrn_reflns_limit_l_min -20
_diffrn_reflns_number 14085
_diffrn_reflns_point_group_measured_fraction_full 0.960
_diffrn_reflns_point_group_measured_fraction_max 0.960
_diffrn_reflns_theta_full 66.277
_diffrn_reflns_theta_max 66.277
_diffrn_reflns_theta_min 3.445
_exptl_absorpt_coefficient_mu 6.373
_exptl_absorpt_correction_T_max 0.8787
_exptl_absorpt_correction_T_min 0.3440
_exptl_absorpt_correction_type numerical
_exptl_absorpt_process_details 'BLESSING 1995'
_exptl_crystal_colour yellow
_exptl_crystal_density_diffrn 1.454
_exptl_crystal_description plate
_exptl_crystal_F_000 960
_exptl_crystal_size_max 0.240
_exptl_crystal_size_mid 0.078
_exptl_crystal_size_min 0.026
_refine_diff_density_max 1.777
_refine_diff_density_min -0.620
_refine_diff_density_rms 0.113
_refine_ls_extinction_method none
_refine_ls_goodness_of_fit_ref 1.037
_refine_ls_hydrogen_treatment mixed
_refine_ls_matrix_type full
_refine_ls_number_parameters 254
_refine_ls_number_reflns 3584
_refine_ls_number_restraints 0
_refine_ls_restrained_S_all 1.037
_refine_ls_R_factor_all 0.0670
_refine_ls_R_factor_gt 0.0467
_refine_ls_shift/su_max 0.000
_refine_ls_shift/su_mean 0.000
_refine_ls_structure_factor_coef Fsqd
_refine_ls_weighting_details 'w=1/[\s^2^(Fo^2^)+(0.0767P)^2^+1.4589P] where P=(Fo^2^+2Fc^2^)/3'
_refine_ls_weighting_scheme calc
_refine_ls_wR_factor_gt 0.1181
_refine_ls_wR_factor_ref 0.1305
_reflns_Friedel_coverage 0.000
_reflns_number_gt 2751
_reflns_number_total 3584
_reflns_threshold_expression 'I > 2\s(I)'
_cod_data_source_file 12(gud243).cif
_cod_data_source_block gud243
_cod_original_sg_symbol_H-M 'P 21/n'
_cod_database_code 4347976
_shelx_shelxl_version_number 2014/7
_shelx_space_group_comment
;
The symmetry employed for this shelxl refinement is uniquely defined
by the following loop, which should always be used as a source of
symmetry information in preference to the above space-group names.
They are only intended as comments.
;
_shelx_estimated_absorpt_t_min 0.310
_shelx_estimated_absorpt_t_max 0.852

loop_
_space_group_symop_operation_xyz
'x, y, z'
'-x+1/2, y+1/2, -z+1/2'
'-x, -y, -z'
'x-1/2, -y-1/2, z-1/2'

loop_
_atom_site_label
_atom_site_type_symbol
_atom_site_fract_x
_atom_site_fract_y
_atom_site_fract_z
_atom_site_U_iso_or_equiv
_atom_site_adp_type
_atom_site_occupancy
_atom_site_site_symmetry_order
_atom_site_calc_flag
_atom_site_refinement_flags_posn
_atom_site_refinement_flags_adp
_atom_site_refinement_flags_occupancy
Pd1 Pd 0.0000 0.5000 0.0000 0.01607(17) Uani 1 2 d S . P
S1 S -0.00375(9) 0.72885(14) 0.07180(6) 0.0204(3) Uani 1 1 d . . .
S2 S -0.14897(10) 0.80474(18) 0.17279(7) 0.0306(3) Uani 1 1 d . . .
H2S H -0.086(5) 0.711(8) 0.171(4) 0.06(2) Uiso 1 1 d . . .
P1 P 0.07364(9) 0.35694(15) 0.10408(6) 0.0171(3) Uani 1 1 d . . .
C1 C -0.1441(4) 0.8949(6) -0.0352(3) 0.0207(11) Uani 1 1 d . . .
C2 C -0.1154(3) 0.8358(5) 0.0365(3) 0.0183(10) Uani 1 1 d . . .
C3 C -0.1755(4) 0.8716(6) 0.0812(3) 0.0240(11) Uani 1 1 d . . .
C4 C 0.1982(3) 0.4187(6) 0.1493(2) 0.0179(10) Uani 1 1 d . . .
C5 C 0.0080(4) 0.3610(6) 0.1719(3) 0.0213(11) Uani 1 1 d . . .
C6 C -0.2613(4) 0.9650(6) 0.0548(3) 0.0265(12) Uani 1 1 d . . .
H6 H -0.3010 0.9894 0.0858 0.032 Uiso 1 1 calc R U .
C7 C -0.2888(4) 1.0220(6) -0.0162(3) 0.0261(12) Uani 1 1 d . . .
H7 H -0.3468 1.0856 -0.0339 0.031 Uiso 1 1 calc R U .
C8 C -0.2305(4) 0.9850(6) -0.0607(3) 0.0236(11) Uani 1 1 d . . .
H8 H -0.2497 1.0217 -0.1096 0.028 Uiso 1 1 calc R U .
C9 C 0.2562(4) 0.3305(6) 0.2093(3) 0.0204(11) Uani 1 1 d . . .
H9 H 0.2287 0.2399 0.2280 0.024 Uiso 1 1 calc R U .
C10 C 0.3525(4) 0.3748(6) 0.2411(3) 0.0248(12) Uani 1 1 d . . .
H10 H 0.3904 0.3167 0.2825 0.030 Uiso 1 1 calc R U .
C11 C 0.3942(4) 0.5038(6) 0.2131(3) 0.0235(11) Uani 1 1 d . . .
H11 H 0.4613 0.5314 0.2342 0.028 Uiso 1 1 calc R U .
C12 C 0.3383(4) 0.5924(6) 0.1544(3) 0.0229(11) Uani 1 1 d . . .
H12 H 0.3665 0.6822 0.1357 0.027 Uiso 1 1 calc R U .
C13 C 0.2404(4) 0.5494(6) 0.1227(3) 0.0197(11) Uani 1 1 d . . .
H13 H 0.2022 0.6105 0.0824 0.024 Uiso 1 1 calc R U .
C14 C 0.0421(4) 0.4469(6) 0.2375(3) 0.0253(12) Uani 1 1 d . . .
H14 H 0.1028 0.5042 0.2478 0.030 Uiso 1 1 calc R U .
C15 C -0.0116(4) 0.4492(7) 0.2873(3) 0.0319(13) Uani 1 1 d . . .
H15 H 0.0116 0.5088 0.3314 0.038 Uiso 1 1 calc R U .
C16 C -0.0999(4) 0.3635(8) 0.2724(3) 0.0369(14) Uani 1 1 d . . .
H16 H -0.1361 0.3625 0.3071 0.044 Uiso 1 1 calc R U .
C17 C -0.1353(4) 0.2803(7) 0.2080(3) 0.0338(14) Uani 1 1 d . . .
H17 H -0.1963 0.2241 0.1979 0.041 Uiso 1 1 calc R U .
C18 C -0.0826(4) 0.2785(6) 0.1583(3) 0.0263(12) Uani 1 1 d . . .
H18 H -0.1075 0.2206 0.1139 0.032 Uiso 1 1 calc R U .
C19 C 0.0822(4) 0.1372(6) 0.0855(3) 0.0213(11) Uani 1 1 d . . .
H19A H 0.1108 0.0785 0.1318 0.026 Uiso 1 1 calc R U .
H19B H 0.0154 0.0931 0.0636 0.026 Uiso 1 1 calc R U .
O1D O -0.5080(3) 0.7358(5) 0.0520(3) 0.0475(12) Uani 1 1 d . . .
N1D N -0.3778(4) 0.5613(7) 0.0660(3) 0.0380(12) Uani 1 1 d . . .
C1D C -0.4397(5) 0.6795(8) 0.0322(4) 0.0472(18) Uani 1 1 d . . .
H1D H -0.4298 0.7237 -0.0109 0.057 Uiso 1 1 calc R U .
C2D C -0.3895(5) 0.4781(8) 0.1300(4) 0.0477(17) Uani 1 1 d . . .
H2D1 H -0.3373 0.3962 0.1466 0.072 Uiso 1 1 calc R U .
H2D2 H -0.3856 0.5589 0.1686 0.072 Uiso 1 1 calc R U .
H2D3 H -0.4535 0.4232 0.1180 0.072 Uiso 1 1 calc R U .
C3D C -0.3001(5) 0.5027(9) 0.0374(4) 0.0483(17) Uani 1 1 d . . .
H3D1 H -0.2628 0.4168 0.0694 0.072 Uiso 1 1 calc R U .
H3D2 H -0.3286 0.4574 -0.0113 0.072 Uiso 1 1 calc R U .
H3D3 H -0.2563 0.5943 0.0349 0.072 Uiso 1 1 calc R U .

loop_
_atom_site_aniso_label
_atom_site_aniso_U_11
_atom_site_aniso_U_22
_atom_site_aniso_U_33
_atom_site_aniso_U_23
_atom_site_aniso_U_13
_atom_site_aniso_U_12
Pd1 0.0194(3) 0.0107(3) 0.0129(3) 0.00103(19) -0.00384(19) -0.0014(2)
S1 0.0241(6) 0.0149(6) 0.0158(6) -0.0014(5) -0.0047(5) 0.0016(5)
S2 0.0352(8) 0.0328(8) 0.0220(7) 0.0018(6) 0.0053(6) 0.0052(6)
P1 0.0188(6) 0.0139(6) 0.0139(6) 0.0026(5) -0.0029(5) -0.0014(5)
C1 0.022(2) 0.012(2) 0.024(3) -0.001(2) 0.000(2) -0.003(2)
C2 0.023(3) 0.007(2) 0.023(3) -0.0018(19) 0.002(2) -0.0012(19)
C3 0.026(3) 0.019(3) 0.021(3) -0.002(2) -0.003(2) 0.001(2)
C4 0.022(2) 0.015(2) 0.013(2) -0.0030(19) -0.002(2) -0.004(2)
C5 0.023(3) 0.016(2) 0.022(3) 0.006(2) 0.001(2) 0.003(2)
C6 0.029(3) 0.018(3) 0.032(3) -0.002(2) 0.008(2) -0.001(2)
C7 0.025(3) 0.019(3) 0.029(3) 0.001(2) -0.001(2) 0.004(2)
C8 0.030(3) 0.016(2) 0.018(2) 0.004(2) -0.005(2) 0.000(2)
C9 0.026(3) 0.012(2) 0.019(2) 0.0026(19) -0.001(2) 0.000(2)
C10 0.023(3) 0.027(3) 0.018(2) 0.001(2) -0.005(2) 0.007(2)
C11 0.019(2) 0.025(3) 0.025(3) -0.008(2) 0.002(2) -0.002(2)
C12 0.022(3) 0.022(3) 0.021(3) -0.001(2) 0.000(2) -0.002(2)
C13 0.025(3) 0.017(2) 0.013(2) 0.0016(19) 0.000(2) 0.004(2)
C14 0.025(3) 0.023(3) 0.024(3) 0.002(2) 0.000(2) 0.002(2)
C15 0.038(3) 0.034(3) 0.022(3) 0.002(2) 0.005(2) 0.011(3)
C16 0.036(3) 0.046(4) 0.034(3) 0.008(3) 0.019(3) 0.010(3)
C17 0.026(3) 0.031(3) 0.046(4) 0.007(3) 0.012(3) -0.003(2)
C18 0.027(3) 0.021(3) 0.027(3) 0.006(2) 0.001(2) -0.003(2)
C19 0.023(3) 0.019(3) 0.017(2) -0.001(2) -0.002(2) -0.006(2)
O1D 0.037(2) 0.042(3) 0.061(3) -0.003(2) 0.010(2) 0.002(2)
N1D 0.039(3) 0.041(3) 0.033(3) -0.009(2) 0.009(2) -0.007(2)
C1D 0.055(4) 0.039(4) 0.036(4) -0.003(3) -0.005(3) -0.017(3)
C2D 0.054(4) 0.048(4) 0.046(4) 0.003(3) 0.022(3) 0.009(3)
C3D 0.047(4) 0.059(4) 0.041(4) -0.016(3) 0.016(3) -0.008(3)

loop_
_atom_type_symbol
_atom_type_description
_atom_type_scat_dispersion_real
_atom_type_scat_dispersion_imag
_atom_type_scat_source
C C 0.0181 0.0091 'International Tables Vol C Tables 4.2.6.8 and 6.1.1.4'
H H 0.0000 0.0000 'International Tables Vol C Tables 4.2.6.8 and 6.1.1.4'
P P 0.2955 0.4335 'International Tables Vol C Tables 4.2.6.8 and 6.1.1.4'
S S 0.3331 0.5567 'International Tables Vol C Tables 4.2.6.8 and 6.1.1.4'
Pd Pd 0.1215 3.9337 'International Tables Vol C Tables 4.2.6.8 and 6.1.1.4'
N N 0.0311 0.0180 'International Tables Vol C Tables 4.2.6.8 and 6.1.1.4'
O O 0.0492 0.0322 'International Tables Vol C Tables 4.2.6.8 and 6.1.1.4'

loop_
_geom_angle_atom_site_label_1
_geom_angle_atom_site_label_2
_geom_angle_atom_site_label_3
_geom_angle
_geom_angle_site_symmetry_1
_geom_angle_site_symmetry_3
P1 Pd1 P1 180.0 . 3_565
P1 Pd1 S1 91.73(4) . 3_565
P1 Pd1 S1 88.27(4) 3_565 3_565
P1 Pd1 S1 88.27(4) . .
P1 Pd1 S1 91.73(4) 3_565 .
S1 Pd1 S1 180.0 3_565 .
C2 S1 Pd1 109.57(15) . .
C3 S2 H2S 97(3) . .
C5 P1 C4 106.5(2) . .
C5 P1 C19 103.6(2) . .
C4 P1 C19 104.7(2) . .
C5 P1 Pd1 114.78(16) . .
C4 P1 Pd1 114.89(16) . .
C19 P1 Pd1 111.31(16) . .
C8 C1 C2 120.3(5) . .
C8 C1 C19 118.9(4) . 3_565
C2 C1 C19 120.7(4) . 3_565
C3 C2 C1 118.1(4) . .
C3 C2 S1 120.2(4) . .
C1 C2 S1 121.6(4) . .
C6 C3 C2 120.5(5) . .
C6 C3 S2 116.3(4) . .
C2 C3 S2 123.2(4) . .
C13 C4 C9 118.5(4) . .
C13 C4 P1 120.2(3) . .
C9 C4 P1 121.2(4) . .
C14 C5 C18 118.0(5) . .
C14 C5 P1 122.7(4) . .
C18 C5 P1 119.3(4) . .
C7 C6 C3 120.7(5) . .
C7 C6 H6 119.7 . .
C3 C6 H6 119.7 . .
C8 C7 C6 118.9(5) . .
C8 C7 H7 120.5 . .
C6 C7 H7 120.5 . .
C7 C8 C1 121.4(5) . .
C7 C8 H8 119.3 . .
C1 C8 H8 119.3 . .
C10 C9 C4 120.5(5) . .
C10 C9 H9 119.8 . .
C4 C9 H9 119.8 . .
C9 C10 C11 120.3(4) . .
C9 C10 H10 119.8 . .
C11 C10 H10 119.8 . .
C12 C11 C10 120.0(5) . .
C12 C11 H11 120.0 . .
C10 C11 H11 120.0 . .
C11 C12 C13 119.8(5) . .
C11 C12 H12 120.1 . .
C13 C12 H12 120.1 . .
C4 C13 C12 120.9(4) . .
C4 C13 H13 119.6 . .
C12 C13 H13 119.6 . .
C15 C14 C5 120.7(5) . .
C15 C14 H14 119.6 . .
C5 C14 H14 119.6 . .
C14 C15 C16 119.5(5) . .
C14 C15 H15 120.3 . .
C16 C15 H15 120.3 . .
C17 C16 C15 120.7(6) . .
C17 C16 H16 119.7 . .
C15 C16 H16 119.7 . .
C18 C17 C16 120.0(5) . .
C18 C17 H17 120.0 . .
C16 C17 H17 120.0 . .
C17 C18 C5 121.1(5) . .
C17 C18 H18 119.4 . .
C5 C18 H18 119.4 . .
C1 C19 P1 112.2(3) 3_565 .
C1 C19 H19A 109.2 3_565 .
P1 C19 H19A 109.2 . .
C1 C19 H19B 109.2 3_565 .
P1 C19 H19B 109.2 . .
H19A C19 H19B 107.9 . .
C1D N1D C3D 121.3(6) . .
C1D N1D C2D 121.7(6) . .
C3D N1D C2D 116.8(5) . .
O1D C1D N1D 125.9(7) . .
O1D C1D H1D 117.1 . .
N1D C1D H1D 117.1 . .
N1D C2D H2D1 109.5 . .
N1D C2D H2D2 109.5 . .
H2D1 C2D H2D2 109.5 . .
N1D C2D H2D3 109.5 . .
H2D1 C2D H2D3 109.5 . .
H2D2 C2D H2D3 109.5 . .
N1D C3D H3D1 109.5 . .
N1D C3D H3D2 109.5 . .
H3D1 C3D H3D2 109.5 . .
N1D C3D H3D3 109.5 . .
H3D1 C3D H3D3 109.5 . .
H3D2 C3D H3D3 109.5 . .

loop_
_geom_bond_atom_site_label_1
_geom_bond_atom_site_label_2
_geom_bond_distance
_geom_bond_site_symmetry_2
Pd1 P1 2.2932(11) .
Pd1 P1 2.2933(11) 3_565
Pd1 S1 2.3253(12) 3_565
Pd1 S1 2.3253(12) .
S1 C2 1.767(5) .
S2 C3 1.776(5) .
S2 H2S 1.19(7) .
P1 C5 1.805(5) .
P1 C4 1.807(5) .
P1 C19 1.832(5) .
C1 C8 1.393(7) .
C1 C2 1.406(7) .
C1 C19 1.502(7) 3_565
C2 C3 1.403(7) .
C3 C6 1.403(7) .
C4 C13 1.387(7) .
C4 C9 1.408(7) .
C5 C14 1.401(7) .
C5 C18 1.408(7) .
C6 C7 1.388(8) .
C6 H6 0.9500 .
C7 C8 1.381(8) .
C7 H7 0.9500 .
C8 H8 0.9500 .
C9 C10 1.379(7) .
C9 H9 0.9500 .
C10 C11 1.387(7) .
C10 H10 0.9500 .
C11 C12 1.384(7) .
C11 H11 0.9500 .
C12 C13 1.395(7) .
C12 H12 0.9500 .
C13 H13 0.9500 .
C14 C15 1.383(8) .
C14 H14 0.9500 .
C15 C16 1.391(9) .
C15 H15 0.9500 .
C16 C17 1.374(8) .
C16 H16 0.9500 .
C17 C18 1.370(8) .
C17 H17 0.9500 .
C18 H18 0.9500 .
C19 C1 1.502(7) 3_565
C19 H19A 0.9900 .
C19 H19B 0.9900 .
O1D C1D 1.227(8) .
N1D C1D 1.340(8) .
N1D C3D 1.444(8) .
N1D C2D 1.454(8) .
C1D H1D 0.9500 .
C2D H2D1 0.9800 .
C2D H2D2 0.9800 .
C2D H2D3 0.9800 .
C3D H3D1 0.9800 .
C3D H3D2 0.9800 .
C3D H3D3 0.9800 .

loop_
_geom_torsion_atom_site_label_1
_geom_torsion_atom_site_label_2
_geom_torsion_atom_site_label_3
_geom_torsion_atom_site_label_4
_geom_torsion
_geom_torsion_site_symmetry_1
_geom_torsion_site_symmetry_4
C8 C1 C2 C3 -0.6(7) . .
C19 C1 C2 C3 179.1(4) 3_565 .
C8 C1 C2 S1 -177.2(4) . .
C19 C1 C2 S1 2.5(6) 3_565 .
Pd1 S1 C2 C3 126.2(4) . .
Pd1 S1 C2 C1 -57.2(4) . .
C1 C2 C3 C6 -0.5(7) . .
S1 C2 C3 C6 176.2(4) . .
C1 C2 C3 S2 179.8(4) . .
S1 C2 C3 S2 -3.5(6) . .
C5 P1 C4 C13 -125.0(4) . .
C19 P1 C4 C13 125.7(4) . .
Pd1 P1 C4 C13 3.3(5) . .
C5 P1 C4 C9 58.6(5) . .
C19 P1 C4 C9 -50.7(5) . .
Pd1 P1 C4 C9 -173.1(3) . .
C4 P1 C5 C14 18.4(5) . .
C19 P1 C5 C14 128.5(4) . .
Pd1 P1 C5 C14 -110.0(4) . .
C4 P1 C5 C18 -163.4(4) . .
C19 P1 C5 C18 -53.2(4) . .
Pd1 P1 C5 C18 68.3(4) . .
C2 C3 C6 C7 0.7(8) . .
S2 C3 C6 C7 -179.5(4) . .
C3 C6 C7 C8 0.2(8) . .
C6 C7 C8 C1 -1.3(8) . .
C2 C1 C8 C7 1.5(7) . .
C19 C1 C8 C7 -178.2(4) 3_565 .
C13 C4 C9 C10 0.6(7) . .
P1 C4 C9 C10 177.1(4) . .
C4 C9 C10 C11 -1.9(8) . .
C9 C10 C11 C12 2.2(8) . .
C10 C11 C12 C13 -1.2(8) . .
C9 C4 C13 C12 0.3(7) . .
P1 C4 C13 C12 -176.2(4) . .
C11 C12 C13 C4 0.0(8) . .
C18 C5 C14 C15 0.4(7) . .
P1 C5 C14 C15 178.7(4) . .
C5 C14 C15 C16 0.8(8) . .
C14 C15 C16 C17 -1.7(9) . .
C15 C16 C17 C18 1.3(9) . .
C16 C17 C18 C5 -0.1(8) . .
C14 C5 C18 C17 -0.8(7) . .
P1 C5 C18 C17 -179.2(4) . .
C5 P1 C19 C1 -174.1(3) . 3_565
C4 P1 C19 C1 -62.7(4) . 3_565
Pd1 P1 C19 C1 62.1(3) . 3_565
C3D N1D C1D O1D 179.4(6) . .
C2D N1D C1D O1D 3.7(10) . .
